data_1568325
loop_
_publ_author_name
'Jana, Arijit'
'Jash, Madhuri'
'Dar, Wakeel Ahmed'
'Roy, Jayoti'
'Chakraborty, Papri'
'Paramasivam, Ganesan'
'Lebedkin, Sergei'
'Kirakci, Kaplan'
'Manna, Sujan'
'Antharjanam, Sudhadevi'
'Machacek, Jan'
'Kucerakova, Monika'
'Ghosh, Sundargopal'
'Lang, Kamil'
'Kappes, Manfred M.'
'Base, Tomas'
'Pradeep, Thalappil'

_publ_section_title
;
 Carborane-thiol protected copper nanoclusters: stimuli-responsive
 materials with tunable phosphorescence.
;
_journal_issue 6
_journal_name_full 'Chemical science'
_journal_page_first 1613
_journal_page_last 1626
_journal_paper_doi 10.1039/d2sc06578a
_journal_volume 14
_journal_year 2023
_chemical_formula_moiety 'C8 H44 B40 Cu4 S4'
_chemical_formula_sum 'C8 H44 B40 Cu4 S4'
_chemical_formula_weight 955.23
_space_group_crystal_system trigonal
_space_group_IT_number 152
_space_group_name_Hall 'P 31 2"'
_space_group_name_H-M_alt 'P 31 2 1'
_atom_sites_solution_hydrogens geom
_audit_creation_method SHELXL-2018/3
_audit_update_record
;
2022-07-25 deposited with the CCDC.	2023-01-23 downloaded from the CCDC.
;
_cell_angle_alpha 90
_cell_angle_beta 90
_cell_angle_gamma 120
_cell_formula_units_Z 3
_cell_length_a 11.4344(6)
_cell_length_b 11.4344(6)
_cell_length_c 29.4398(16)
_cell_measurement_reflns_used 9787
_cell_measurement_temperature 296(2)
_cell_measurement_theta_max 26.00
_cell_measurement_theta_min 2.92
_cell_volume 3333.4(3)
_computing_cell_refinement 'APEX3/SAINT (Bruker, 2016)'
_computing_data_collection 'APEX3(Bruker, 2016)'
_computing_data_reduction 'SAINT/XPREP (Bruker, 2016)'
_computing_molecular_graphics 'ORTEP3 (Farrugia, 1997) and Mercury (Bruno et al., 2002)'
_computing_publication_material 'SHELXL-2018/3 (Sheldrick, 2018)'
_computing_structure_refinement 'SHELXL-2018/3 (Sheldrick, 2018)'
_computing_structure_solution 'SHELXT-2014/5 (Sheldrick, 2014)'
_diffrn_ambient_temperature 296(2)
_diffrn_measured_fraction_theta_full 0.996
_diffrn_measured_fraction_theta_max 0.996
_diffrn_measurement_device_type 'Bruker axs kappa apex3 CMOS Diffractometer'
_diffrn_measurement_method '\w and \f scan'
_diffrn_radiation_monochromator graphite
_diffrn_radiation_source 'fine-focus sealed tube'
_diffrn_radiation_type MoK\a
_diffrn_radiation_wavelength 0.71073
_diffrn_reflns_av_R_equivalents 0.0563
_diffrn_reflns_av_unetI/netI 0.0232
_diffrn_reflns_Laue_measured_fraction_full 0.996
_diffrn_reflns_Laue_measured_fraction_max 0.996
_diffrn_reflns_limit_h_max 13
_diffrn_reflns_limit_h_min -14
_diffrn_reflns_limit_k_max 14
_diffrn_reflns_limit_k_min -14
_diffrn_reflns_limit_l_max 36
_diffrn_reflns_limit_l_min -36
_diffrn_reflns_number 64165
_diffrn_reflns_point_group_measured_fraction_full 0.998
_diffrn_reflns_point_group_measured_fraction_max 0.995
_diffrn_reflns_theta_full 25.242
_diffrn_reflns_theta_max 26.057
_diffrn_reflns_theta_min 2.922
_exptl_absorpt_coefficient_mu 2.091
_exptl_absorpt_correction_T_max 0.7453
_exptl_absorpt_correction_T_min 0.6112
_exptl_absorpt_correction_type multi-scan
_exptl_absorpt_process_details 'SADABS (Bruker, 2016)'
_exptl_crystal_colour colourless
_exptl_crystal_density_diffrn 1.428
_exptl_crystal_description BLOCK
_exptl_crystal_F_000 1416
_exptl_crystal_size_max 0.200
_exptl_crystal_size_mid 0.150
_exptl_crystal_size_min 0.150
_refine_diff_density_max 1.205
_refine_diff_density_min -0.613
_refine_diff_density_rms 0.091
_refine_ls_abs_structure_details
;
 Refined as an inversion twin.
;
_refine_ls_abs_structure_Flack 0.19(4)
_refine_ls_extinction_method none
_refine_ls_goodness_of_fit_ref 1.121
_refine_ls_hydrogen_treatment constr
_refine_ls_matrix_type full
_refine_ls_number_parameters 255
_refine_ls_number_reflns 4384
_refine_ls_number_restraints 0
_refine_ls_restrained_S_all 1.121
_refine_ls_R_factor_all 0.0570
_refine_ls_R_factor_gt 0.0513
_refine_ls_shift/su_max 0.001
_refine_ls_shift/su_mean 0.000
_refine_ls_structure_factor_coef Fsqd
_refine_ls_weighting_details 'w=1/[\s^2^(Fo^2^)+(0.0410P)^2^+9.2810P] where P=(Fo^2^+2Fc^2^)/3'
_refine_ls_weighting_scheme calc
_refine_ls_wR_factor_gt 0.1266
_refine_ls_wR_factor_ref 0.1305
_reflns_Friedel_coverage 0.733
_reflns_Friedel_fraction_full 0.999
_reflns_Friedel_fraction_max 0.994
_reflns_number_gt 4052
_reflns_number_total 4384
_reflns_threshold_expression 'I > 2\s(I)'
_cod_data_source_file d2sc06578a2.cif
_cod_data_source_block CU4S49CBT
_cod_depositor_comments 'Adding full bibliography for 1568324--1568327.cif.'
_cod_original_cell_volume 3333.4(4)
_cod_database_code 1568325
_shelx_shelxl_version_number 2018/3
_shelx_space_group_comment
;
The symmetry employed for this shelxl refinement is uniquely defined
by the following loop, which should always be used as a source of
symmetry information in preference to the above space-group names.
They are only intended as comments.
;
_shelx_estimated_absorpt_t_min 0.680
_shelx_estimated_absorpt_t_max 0.744

loop_
_space_group_symop_operation_xyz
'x, y, z'
'-y, x-y, z+1/3'
'-x+y, -x, z+2/3'
'y, x, -z'
'x-y, -y, -z+2/3'
'-x, -x+y, -z+1/3'

loop_
_atom_site_label
_atom_site_type_symbol
_atom_site_fract_x
_atom_site_fract_y
_atom_site_fract_z
_atom_site_U_iso_or_equiv
_atom_site_adp_type
_atom_site_occupancy
_atom_site_site_symmetry_order
_atom_site_calc_flag
_atom_site_refinement_flags_posn
_atom_site_refinement_flags_adp
_atom_site_refinement_flags_occupancy
_atom_site_disorder_assembly
_atom_site_disorder_group
Cu1 Cu 0.000000 0.51219(14) 0.666667 0.0522(4) Uani 1 2 d S T P . .
Cu2 Cu -0.00608(10) 0.33928(11) 0.60377(3) 0.0477(2) Uani 1 1 d . . . . .
Cu3 Cu 0.000000 0.16718(13) 0.666667 0.0492(4) Uani 1 2 d S T P . .
C1 C 0.5803(10) 0.4668(11) 0.6190(4) 0.080(3) Uani 1 1 d . . . . .
H1 H 0.690635 0.521634 0.623205 0.096 Uiso 1 1 calc R U . . .
B10 B 0.5052(13) 0.3112(16) 0.5973(6) 0.089(4) Uani 1 1 d . . . . .
H2 H 0.560029 0.259700 0.586517 0.107 Uiso 1 1 calc R U . . .
C3 C 0.1629(11) 0.8624(10) 0.5026(3) 0.073(3) Uani 1 1 d . . . . .
H3 H 0.221007 0.952472 0.481331 0.087 Uiso 1 1 calc R U . . .
C4 C 0.0876(14) 0.8774(13) 0.5462(4) 0.090(4) Uani 1 1 d . . . . .
H4 H 0.090719 0.972552 0.554811 0.108 Uiso 1 1 calc R U . . .
B1 B 0.2607(9) 0.3069(9) 0.6067(3) 0.0402(18) Uani 1 1 d . . . . .
B2 B 0.3475(10) 0.4706(10) 0.6300(3) 0.050(2) Uani 1 1 d . . . . .
H2A H 0.294173 0.523336 0.641102 0.059 Uiso 1 1 calc R U . . .
B3 B 0.3353(11) 0.3349(12) 0.6610(3) 0.057(2) Uani 1 1 d . . . . .
H3A H 0.275166 0.299557 0.692351 0.069 Uiso 1 1 calc R U . . .
B4 B 0.3485(11) 0.2215(11) 0.6228(4) 0.060(3) Uani 1 1 d . . . . .
H4A H 0.297619 0.112230 0.629322 0.072 Uiso 1 1 calc R U . . .
B5 B 0.3661(12) 0.2883(12) 0.5667(4) 0.062(3) Uani 1 1 d . . . . .
H5 H 0.326818 0.222806 0.536651 0.074 Uiso 1 1 calc R U . . .
B6 B 0.3662(11) 0.4444(12) 0.5715(3) 0.058(3) Uani 1 1 d . . . . .
H6 H 0.326201 0.480032 0.544206 0.070 Uiso 1 1 calc R U . . .
B7 B 0.5193(13) 0.4455(16) 0.5670(5) 0.084(4) Uani 1 1 d . . . . .
H7 H 0.582490 0.483470 0.536320 0.100 Uiso 1 1 calc R U . . .
B8 B 0.5082(12) 0.5572(12) 0.6048(5) 0.068(3) Uani 1 1 d . . . . .
H8 H 0.562216 0.667040 0.599321 0.082 Uiso 1 1 calc R U . . .
B9 B 0.4887(12) 0.4888(13) 0.6585(5) 0.072(3) Uani 1 1 d . . . . .
H9 H 0.531093 0.554167 0.688468 0.086 Uiso 1 1 calc R U . . .
C2 C 0.4867(12) 0.3354(13) 0.6528(5) 0.092(4) Uani 1 1 d . . . . .
H10 H 0.528824 0.299438 0.679398 0.111 Uiso 1 1 calc R U . . .
B11 B -0.0065(10) 0.6043(10) 0.5665(3) 0.046(2) Uani 1 1 d . . . . .
B12 B -0.0576(13) 0.7240(13) 0.5558(5) 0.075(4) Uani 1 1 d . . . . .
H12 H -0.149142 0.715383 0.571282 0.090 Uiso 1 1 calc R U . . .
B13 B -0.0643(13) 0.6166(14) 0.5115(4) 0.072(3) Uani 1 1 d . . . . .
H13 H -0.160732 0.536882 0.497520 0.087 Uiso 1 1 calc R U . . .
B14 B 0.0779(13) 0.5943(12) 0.5176(4) 0.062(3) Uani 1 1 d . . . . .
H14 H 0.074557 0.499797 0.507975 0.075 Uiso 1 1 calc R U . . .
B15 B 0.1746(11) 0.6913(10) 0.5646(3) 0.053(2) Uani 1 1 d . . . . .
H15 H 0.235116 0.660463 0.585008 0.063 Uiso 1 1 calc R U . . .
B16 B 0.0899(12) 0.7710(11) 0.5891(4) 0.062(3) Uani 1 1 d . . . . .
H16 H 0.094075 0.792058 0.625731 0.075 Uiso 1 1 calc R U . . .
B17 B 0.2310(13) 0.8637(13) 0.5534(4) 0.072(3) Uani 1 1 d . . . . .
H17 H 0.327743 0.945478 0.566445 0.086 Uiso 1 1 calc R U . . .
B18 B 0.2160(13) 0.7535(12) 0.5102(3) 0.065(3) Uani 1 1 d . . . . .
H18 H 0.307743 0.764373 0.494042 0.078 Uiso 1 1 calc R U . . .
B19 B 0.0803(15) 0.7101(15) 0.4774(4) 0.080(4) Uani 1 1 d . . . . .
H19 H 0.081552 0.693244 0.440671 0.096 Uiso 1 1 calc R U . . .
B20 B -0.0058(16) 0.7853(15) 0.5001(5) 0.087(4) Uani 1 1 d . . . . .
H20 H -0.063575 0.816371 0.478299 0.105 Uiso 1 1 calc R U . . .
S1 S -0.1112(2) 0.4535(2) 0.60358(7) 0.0520(5) Uani 1 1 d . . . . .
S2 S 0.0725(2) 0.2030(2) 0.59721(7) 0.0488(5) Uani 1 1 d . . . . .

loop_
_atom_site_aniso_label
_atom_site_aniso_U_11
_atom_site_aniso_U_22
_atom_site_aniso_U_33
_atom_site_aniso_U_23
_atom_site_aniso_U_13
_atom_site_aniso_U_12
Cu1 0.0591(9) 0.0525(6) 0.0471(8) 0.0062(3) 0.0123(7) 0.0295(5)
Cu2 0.0435(5) 0.0513(6) 0.0497(5) 0.0012(4) -0.0024(4) 0.0247(5)
Cu3 0.0401(8) 0.0487(6) 0.0561(8) 0.0009(3) 0.0019(6) 0.0201(4)
C1 0.038(5) 0.072(6) 0.126(9) -0.004(6) -0.001(6) 0.024(5)
B10 0.040(6) 0.100(10) 0.127(12) -0.009(9) 0.012(7) 0.034(7)
C3 0.074(7) 0.054(6) 0.069(6) 0.026(5) 0.011(5) 0.016(5)
C4 0.101(9) 0.062(7) 0.108(9) 0.018(7) 0.030(7) 0.041(7)
B1 0.039(4) 0.043(5) 0.041(4) -0.007(4) -0.002(3) 0.023(4)
B2 0.046(5) 0.045(5) 0.055(5) -0.010(4) -0.004(4) 0.021(4)
B3 0.044(5) 0.072(7) 0.055(5) -0.003(5) -0.013(4) 0.029(5)
B4 0.045(6) 0.053(6) 0.092(8) 0.002(5) -0.005(5) 0.032(5)
B5 0.053(6) 0.064(7) 0.069(6) -0.014(5) 0.011(5) 0.030(5)
B6 0.050(6) 0.071(7) 0.049(5) 0.008(5) 0.006(4) 0.026(5)
B7 0.052(7) 0.095(10) 0.088(9) -0.006(8) 0.017(6) 0.025(7)
B8 0.046(6) 0.056(6) 0.099(9) 0.007(6) 0.007(6) 0.022(5)
B9 0.046(6) 0.061(7) 0.092(8) -0.018(6) -0.024(6) 0.014(5)
C2 0.059(7) 0.083(8) 0.146(12) 0.000(8) -0.030(7) 0.043(6)
B11 0.046(5) 0.045(5) 0.049(5) 0.013(4) 0.005(4) 0.024(4)
B12 0.066(7) 0.061(7) 0.109(10) 0.041(7) 0.026(7) 0.040(6)
B13 0.061(7) 0.076(8) 0.064(7) 0.018(6) -0.015(5) 0.022(6)
B14 0.068(7) 0.059(6) 0.054(6) -0.004(5) 0.007(5) 0.027(5)
B15 0.046(5) 0.054(5) 0.052(5) 0.006(4) -0.004(5) 0.020(5)
B16 0.076(7) 0.047(6) 0.054(6) 0.004(5) 0.015(5) 0.022(5)
B17 0.071(8) 0.061(7) 0.062(6) 0.003(6) 0.000(5) 0.017(6)
B18 0.062(7) 0.068(7) 0.052(5) 0.007(5) 0.022(5) 0.023(6)
B19 0.096(10) 0.078(8) 0.039(5) 0.011(5) 0.003(6) 0.023(8)
B20 0.092(10) 0.081(9) 0.095(10) 0.036(8) -0.004(8) 0.048(8)
S1 0.0418(11) 0.0550(12) 0.0608(11) 0.0205(10) 0.0071(9) 0.0254(10)
S2 0.0382(10) 0.0567(12) 0.0505(10) -0.0136(9) -0.0072(8) 0.0230(10)

loop_
_atom_type_symbol
_atom_type_description
_atom_type_scat_dispersion_real
_atom_type_scat_dispersion_imag
_atom_type_scat_source
C C 0.0033 0.0016 'International Tables Vol C Tables 4.2.6.8 and 6.1.1.4'
H H 0.0000 0.0000 'International Tables Vol C Tables 4.2.6.8 and 6.1.1.4'
B B 0.0013 0.0007 'International Tables Vol C Tables 4.2.6.8 and 6.1.1.4'
S S 0.1246 0.1234 'International Tables Vol C Tables 4.2.6.8 and 6.1.1.4'
Cu Cu 0.3201 1.2651 'International Tables Vol C Tables 4.2.6.8 and 6.1.1.4'

loop_
_geom_angle_atom_site_label_1
_geom_angle_atom_site_label_2
_geom_angle_atom_site_label_3
_geom_angle
_geom_angle_site_symmetry_1
_geom_angle_site_symmetry_3
_geom_angle_publ_flag
S1 Cu1 S1 178.10(15) . 6_556 ?
S1 Cu1 Cu2 51.93(6) . . ?
S1 Cu1 Cu2 126.35(8) 6_556 . ?
S1 Cu1 Cu2 126.35(8) . 6_556 ?
S1 Cu1 Cu2 51.93(7) 6_556 6_556 ?
Cu2 Cu1 Cu2 87.29(6) . 6_556 ?
S2 Cu2 S1 170.88(9) . . ?
S2 Cu2 Cu1 136.52(7) . . ?
S1 Cu2 Cu1 51.49(7) . . ?
S2 Cu2 Cu3 51.02(6) . . ?
S1 Cu2 Cu3 131.04(7) . . ?
Cu1 Cu2 Cu3 93.59(4) . . ?
S2 Cu3 S2 179.74(15) . 6_556 ?
S2 Cu3 Cu2 50.85(7) . . ?
S2 Cu3 Cu2 129.40(9) 6_556 . ?
S2 Cu3 Cu2 129.40(9) . 6_556 ?
S2 Cu3 Cu2 50.85(7) 6_556 6_556 ?
Cu2 Cu3 Cu2 85.54(6) . 6_556 ?
B7 C1 B8 63.6(8) . . ?
B7 C1 B9 114.8(9) . . ?
B8 C1 B9 62.5(8) . . ?
B7 C1 B10 62.2(9) . . ?
B8 C1 B10 114.6(9) . . ?
B9 C1 B10 113.6(9) . . ?
B7 C1 C2 112.9(9) . . ?
B8 C1 C2 114.5(8) . . ?
B9 C1 C2 63.3(8) . . ?
B10 C1 C2 60.8(8) . . ?
B7 C1 H1 118.0 . . ?
B8 C1 H1 117.2 . . ?
B9 C1 H1 117.6 . . ?
B10 C1 H1 118.9 . . ?
C2 C1 H1 118.8 . . ?
C1 B10 C2 59.6(8) . . ?
C1 B10 B7 58.4(8) . . ?
C2 B10 B7 108.7(11) . . ?
C1 B10 B5 107.7(10) . . ?
C2 B10 B5 110.4(9) . . ?
B7 B10 B5 62.1(8) . . ?
C1 B10 B4 107.1(10) . . ?
C2 B10 B4 60.0(8) . . ?
B7 B10 B4 111.3(9) . . ?
B5 B10 B4 62.2(7) . . ?
C1 B10 H2 123.6 . . ?
C2 B10 H2 121.2 . . ?
B7 B10 H2 120.4 . . ?
B5 B10 H2 119.8 . . ?
B4 B10 H2 120.4 . . ?
C4 C3 B18 113.1(8) . . ?
C4 C3 B20 63.4(9) . . ?
B18 C3 B20 111.7(9) . . ?
C4 C3 B19 114.2(9) . . ?
B18 C3 B19 60.4(8) . . ?
B20 C3 B19 62.1(9) . . ?
C4 C3 B17 63.8(8) . . ?
B18 C3 B17 62.8(7) . . ?
B20 C3 B17 116.8(9) . . ?
B19 C3 B17 114.7(9) . . ?
C4 C3 H3 117.5 . . ?
B18 C3 H3 120.3 . . ?
B20 C3 H3 117.8 . . ?
B19 C3 H3 118.8 . . ?
B17 C3 H3 116.0 . . ?
C3 C4 B20 60.3(8) . . ?
C3 C4 B12 108.5(10) . . ?
B20 C4 B12 61.4(8) . . ?
C3 C4 B17 60.4(7) . . ?
B20 C4 B17 111.5(10) . . ?
B12 C4 B17 111.0(9) . . ?
C3 C4 B16 107.8(9) . . ?
B20 C4 B16 111.2(9) . . ?
B12 C4 B16 61.4(7) . . ?
B17 C4 B16 60.6(7) . . ?
C3 C4 H4 122.5 . . ?
B20 C4 H4 119.4 . . ?
B12 C4 H4 120.3 . . ?
B17 C4 H4 119.7 . . ?
B16 C4 H4 120.8 . . ?
B6 B1 B2 60.7(6) . . ?
B6 B1 B3 108.5(7) . . ?
B2 B1 B3 59.3(6) . . ?
B6 B1 B5 60.9(6) . . ?
B2 B1 B5 109.3(7) . . ?
B3 B1 B5 109.1(7) . . ?
B6 B1 B4 108.9(7) . . ?
B2 B1 B4 107.9(7) . . ?
B3 B1 B4 60.3(6) . . ?
B5 B1 B4 60.4(6) . . ?
B6 B1 S2 122.1(6) . . ?
B2 B1 S2 125.9(6) . . ?
B3 B1 S2 122.9(6) . . ?
B5 B1 S2 117.1(6) . . ?
B4 B1 S2 118.2(6) . . ?
B9 B2 B3 60.7(7) . . ?
B9 B2 B8 59.3(7) . . ?
B3 B2 B8 108.6(8) . . ?
B9 B2 B1 108.2(7) . . ?
B3 B2 B1 60.5(6) . . ?
B8 B2 B1 108.0(7) . . ?
B9 B2 B6 107.7(8) . . ?
B3 B2 B6 108.6(7) . . ?
B8 B2 B6 60.4(7) . . ?
B1 B2 B6 59.6(6) . . ?
B9 B2 H2A 121.9 . . ?
B3 B2 H2A 120.9 . . ?
B8 B2 H2A 121.7 . . ?
B1 B2 H2A 121.7 . . ?
B6 B2 H2A 121.7 . . ?
B2 B3 C2 106.7(9) . . ?
B2 B3 B9 59.5(7) . . ?
C2 B3 B9 60.0(7) . . ?
B2 B3 B1 60.3(5) . . ?
C2 B3 B1 105.3(8) . . ?
B9 B3 B1 107.1(8) . . ?
B2 B3 B4 108.6(7) . . ?
C2 B3 B4 58.0(7) . . ?
B9 B3 B4 107.3(8) . . ?
B1 B3 B4 60.3(6) . . ?
B2 B3 H3A 121.5 . . ?
C2 B3 H3A 123.6 . . ?
B9 B3 H3A 122.1 . . ?
B1 B3 H3A 122.5 . . ?
B4 B3 H3A 121.9 . . ?
C2 B4 B10 58.9(8) . . ?
C2 B4 B1 106.3(8) . . ?
B10 B4 B1 105.1(9) . . ?
C2 B4 B3 60.0(7) . . ?
B10 B4 B3 106.4(9) . . ?
B1 B4 B3 59.4(5) . . ?
C2 B4 B5 106.8(9) . . ?
B10 B4 B5 58.9(8) . . ?
B1 B4 B5 59.6(6) . . ?
B3 B4 B5 107.8(7) . . ?
C2 B4 H4A 122.5 . . ?
B10 B4 H4A 123.6 . . ?
B1 B4 H4A 123.2 . . ?
B3 B4 H4A 121.8 . . ?
B5 B4 H4A 122.0 . . ?
B10 B5 B1 105.4(8) . . ?
B10 B5 B7 58.5(8) . . ?
B1 B5 B7 105.2(8) . . ?
B10 B5 B4 58.9(7) . . ?
B1 B5 B4 60.0(6) . . ?
B7 B5 B4 105.8(9) . . ?
B10 B5 B6 105.4(9) . . ?
B1 B5 B6 59.2(5) . . ?
B7 B5 B6 58.8(7) . . ?
B4 B5 B6 107.3(7) . . ?
B10 B5 H5 123.6 . . ?
B1 B5 H5 123.0 . . ?
B7 B5 H5 123.6 . . ?
B4 B5 H5 122.1 . . ?
B6 B5 H5 122.6 . . ?
B7 B6 B1 106.8(9) . . ?
B7 B6 B2 106.1(8) . . ?
B1 B6 B2 59.7(5) . . ?
B7 B6 B8 59.3(7) . . ?
B1 B6 B8 107.0(7) . . ?
B2 B6 B8 59.2(6) . . ?
B7 B6 B5 60.2(8) . . ?
B1 B6 B5 59.9(6) . . ?
B2 B6 B5 107.7(8) . . ?
B8 B6 B5 108.2(8) . . ?
B7 B6 H6 122.7 . . ?
B1 B6 H6 122.3 . . ?
B2 B6 H6 122.6 . . ?
B8 B6 H6 122.1 . . ?
B5 B6 H6 121.2 . . ?
C1 B7 B10 59.4(8) . . ?
C1 B7 B8 58.6(7) . . ?
B10 B7 B8 108.3(10) . . ?
C1 B7 B6 106.1(9) . . ?
B10 B7 B6 107.9(9) . . ?
B8 B7 B6 61.2(7) . . ?
C1 B7 B5 106.4(10) . . ?
B10 B7 B5 59.4(8) . . ?
B8 B7 B5 110.3(9) . . ?
B6 B7 B5 61.0(7) . . ?
C1 B7 H7 123.9 . . ?
B10 B7 H7 122.0 . . ?
B8 B7 H7 120.6 . . ?
B6 B7 H7 121.6 . . ?
B5 B7 H7 121.1 . . ?
C1 B8 B9 58.8(7) . . ?
C1 B8 B7 57.8(8) . . ?
B9 B8 B7 107.1(10) . . ?
C1 B8 B2 104.3(8) . . ?
B9 B8 B2 59.7(7) . . ?
B7 B8 B2 107.2(8) . . ?
C1 B8 B6 104.1(9) . . ?
B9 B8 B6 108.1(8) . . ?
B7 B8 B6 59.5(7) . . ?
B2 B8 B6 60.4(6) . . ?
C1 B8 H8 125.2 . . ?
B9 B8 H8 121.6 . . ?
B7 B8 H8 122.4 . . ?
B2 B8 H8 122.5 . . ?
B6 B8 H8 122.3 . . ?
C1 B9 B8 58.7(7) . . ?
C1 B9 B2 105.2(8) . . ?
B8 B9 B2 61.0(7) . . ?
C1 B9 C2 58.4(8) . . ?
B8 B9 C2 107.5(10) . . ?
B2 B9 C2 106.8(8) . . ?
C1 B9 B3 105.4(9) . . ?
B8 B9 B3 109.3(8) . . ?
B2 B9 B3 59.9(6) . . ?
C2 B9 B3 59.7(7) . . ?
C1 B9 H9 124.4 . . ?
B8 B9 H9 120.9 . . ?
B2 B9 H9 122.4 . . ?
C2 B9 H9 122.5 . . ?
B3 B9 H9 121.8 . . ?
C1 C2 B10 59.5(8) . . ?
C1 C2 B4 108.0(9) . . ?
B10 C2 B4 61.1(8) . . ?
C1 C2 B3 105.8(8) . . ?
B10 C2 B3 109.7(9) . . ?
B4 C2 B3 62.0(6) . . ?
C1 C2 B9 58.3(7) . . ?
B10 C2 B9 108.4(10) . . ?
B4 C2 B9 110.9(8) . . ?
B3 C2 B9 60.4(7) . . ?
C1 C2 H10 123.9 . . ?
B10 C2 H10 120.9 . . ?
B4 C2 H10 119.6 . . ?
B3 C2 H10 121.3 . . ?
B9 C2 H10 121.2 . . ?
B12 B11 B14 108.0(8) . . ?
B12 B11 B13 59.8(7) . . ?
B14 B11 B13 60.1(7) . . ?
B12 B11 B16 60.4(7) . . ?
B14 B11 B16 107.9(7) . . ?
B13 B11 B16 108.1(8) . . ?
B12 B11 B15 107.6(7) . . ?
B14 B11 B15 59.6(6) . . ?
B13 B11 B15 107.4(7) . . ?
B16 B11 B15 59.7(6) . . ?
B12 B11 S1 120.6(7) . . ?
B14 B11 S1 122.1(7) . . ?
B13 B11 S1 120.6(7) . . ?
B16 B11 S1 122.1(6) . . ?
B15 B11 S1 123.7(6) . . ?
C4 B12 B20 59.0(8) . . ?
C4 B12 B11 107.0(9) . . ?
B20 B12 B11 107.3(9) . . ?
C4 B12 B13 105.7(9) . . ?
B20 B12 B13 58.6(8) . . ?
B11 B12 B13 60.5(6) . . ?
C4 B12 B16 60.1(7) . . ?
B20 B12 B16 108.2(9) . . ?
B11 B12 B16 60.4(6) . . ?
B13 B12 B16 108.7(8) . . ?
C4 B12 H12 123.1 . . ?
B20 B12 H12 122.5 . . ?
B11 B12 H12 121.7 . . ?
B13 B12 H12 122.4 . . ?
B16 B12 H12 120.8 . . ?
B20 B13 B19 59.4(9) . . ?
B20 B13 B12 60.6(8) . . ?
B19 B13 B12 107.2(10) . . ?
B20 B13 B14 107.9(10) . . ?
B19 B13 B14 59.8(8) . . ?
B12 B13 B14 107.4(8) . . ?
B20 B13 B11 108.2(10) . . ?
B19 B13 B11 107.0(8) . . ?
B12 B13 B11 59.7(6) . . ?
B14 B13 B11 59.5(6) . . ?
B20 B13 H13 121.4 . . ?
B19 B13 H13 122.5 . . ?
B12 B13 H13 121.9 . . ?
B14 B13 H13 122.0 . . ?
B11 B13 H13 122.1 . . ?
B18 B14 B11 106.1(8) . . ?
B18 B14 B19 57.4(7) . . ?
B11 B14 B19 107.5(9) . . ?
B18 B14 B15 58.9(6) . . ?
B11 B14 B15 61.0(6) . . ?
B19 B14 B15 106.4(8) . . ?
B18 B14 B13 104.9(9) . . ?
B11 B14 B13 60.3(6) . . ?
B19 B14 B13 59.8(8) . . ?
B15 B14 B13 108.6(8) . . ?
B18 B14 H14 124.5 . . ?
B11 B14 H14 121.5 . . ?
B19 B14 H14 122.9 . . ?
B15 B14 H14 121.4 . . ?
B13 B14 H14 122.0 . . ?
B18 B15 B14 59.3(6) . . ?
B18 B15 B17 59.7(6) . . ?
B14 B15 B17 108.6(8) . . ?
B18 B15 B16 105.9(8) . . ?
B14 B15 B16 107.9(8) . . ?
B17 B15 B16 59.7(6) . . ?
B18 B15 B11 105.1(8) . . ?
B14 B15 B11 59.4(6) . . ?
B17 B15 B11 107.5(8) . . ?
B16 B15 B11 60.0(6) . . ?
B18 B15 H15 123.6 . . ?
B14 B15 H15 121.5 . . ?
B17 B15 H15 121.4 . . ?
B16 B15 H15 122.2 . . ?
B11 B15 H15 122.8 . . ?
C4 B16 B17 59.0(7) . . ?
C4 B16 B15 105.2(7) . . ?
B17 B16 B15 59.9(7) . . ?
C4 B16 B12 58.4(7) . . ?
B17 B16 B12 107.2(8) . . ?
B15 B16 B12 107.2(8) . . ?
C4 B16 B11 104.7(8) . . ?
B17 B16 B11 108.0(8) . . ?
B15 B16 B11 60.4(6) . . ?
B12 B16 B11 59.2(6) . . ?
C4 B16 H16 124.4 . . ?
B17 B16 H16 121.6 . . ?
B15 B16 H16 122.3 . . ?
B12 B16 H16 122.4 . . ?
B11 B16 H16 122.4 . . ?
C3 B17 C4 55.8(7) . . ?
C3 B17 B18 57.7(7) . . ?
C4 B17 B18 102.7(9) . . ?
C3 B17 B16 104.1(9) . . ?
C4 B17 B16 60.4(7) . . ?
B18 B17 B16 105.8(8) . . ?
C3 B17 B15 104.2(8) . . ?
C4 B17 B15 106.7(9) . . ?
B18 B17 B15 58.7(6) . . ?
B16 B17 B15 60.5(6) . . ?
C3 B17 H17 125.5 . . ?
C4 B17 H17 124.0 . . ?
B18 B17 H17 124.4 . . ?
B16 B17 H17 122.1 . . ?
B15 B17 H17 122.3 . . ?
C3 B18 B19 60.7(8) . . ?
C3 B18 B15 107.9(8) . . ?
B19 B18 B15 113.0(9) . . ?
C3 B18 B14 108.9(10) . . ?
B19 B18 B14 62.5(8) . . ?
B15 B18 B14 61.8(6) . . ?
C3 B18 B17 59.5(7) . . ?
B19 B18 B17 112.1(11) . . ?
B15 B18 B17 61.6(6) . . ?
B14 B18 B17 112.2(8) . . ?
C3 B18 H18 123.1 . . ?
B19 B18 H18 118.3 . . ?
B15 B18 H18 120.0 . . ?
B14 B18 H18 119.5 . . ?
B17 B18 H18 119.4 . . ?
B18 B19 C3 58.9(7) . . ?
B18 B19 B20 107.6(10) . . ?
C3 B19 B20 58.7(8) . . ?
B18 B19 B13 107.5(8) . . ?
C3 B19 B13 104.3(9) . . ?
B20 B19 B13 59.3(8) . . ?
B18 B19 B14 60.1(7) . . ?
C3 B19 B14 105.7(8) . . ?
B20 B19 B14 108.3(8) . . ?
B13 B19 B14 60.4(7) . . ?
B18 B19 H19 121.7 . . ?
C3 B19 H19 124.4 . . ?
B20 B19 H19 121.8 . . ?
B13 B19 H19 122.9 . . ?
B14 B19 H19 121.6 . . ?
C3 B20 C4 56.2(7) . . ?
C3 B20 B13 106.3(9) . . ?
C4 B20 B13 107.8(9) . . ?
C3 B20 B19 59.2(8) . . ?
C4 B20 B19 106.0(10) . . ?
B13 B20 B19 61.3(8) . . ?
C3 B20 B12 103.8(9) . . ?
C4 B20 B12 59.6(8) . . ?
B13 B20 B12 60.8(7) . . ?
B19 B20 B12 108.8(9) . . ?
C3 B20 H20 125.2 . . ?
C4 B20 H20 123.4 . . ?
B13 B20 H20 120.9 . . ?
B19 B20 H20 121.2 . . ?
B12 B20 H20 122.2 . . ?
B11 S1 Cu1 102.1(3) . . ?
B11 S1 Cu2 105.2(3) . . ?
Cu1 S1 Cu2 76.58(8) . . ?
B1 S2 Cu2 106.7(3) . . ?
B1 S2 Cu3 100.8(3) . . ?
Cu2 S2 Cu3 78.13(8) . . ?

loop_
_geom_bond_atom_site_label_1
_geom_bond_atom_site_label_2
_geom_bond_distance
_geom_bond_site_symmetry_2
_geom_bond_publ_flag
Cu1 S1 2.159(2) . ?
Cu1 S1 2.159(2) 6_556 ?
Cu1 Cu2 2.6841(15) . ?
Cu1 Cu2 2.6842(15) 6_556 ?
Cu2 S2 2.162(2) . ?
Cu2 S1 2.172(2) . ?
Cu2 Cu3 2.7280(15) . ?
Cu3 S2 2.167(2) . ?
Cu3 S2 2.167(2) 6_556 ?
C1 B7 1.650(19) . ?
C1 B8 1.665(16) . ?
C1 B9 1.667(18) . ?
C1 B10 1.668(19) . ?
C1 C2 1.670(18) . ?
C1 H1 1.1000 . ?
B10 C2 1.69(2) . ?
B10 B7 1.71(2) . ?
B10 B5 1.729(19) . ?
B10 B4 1.728(17) . ?
B10 H2 1.1000 . ?
C3 C4 1.601(16) . ?
C3 B18 1.652(18) . ?
C3 B20 1.674(19) . ?
C3 B19 1.682(17) . ?
C3 B17 1.684(16) . ?
C3 H3 1.1000 . ?
C4 B20 1.72(2) . ?
C4 B12 1.732(17) . ?
C4 B17 1.737(19) . ?
C4 B16 1.764(17) . ?
C4 H4 1.1000 . ?
B1 B6 1.761(14) . ?
B1 B2 1.761(13) . ?
B1 B3 1.764(12) . ?
B1 B5 1.772(13) . ?
B1 B4 1.779(13) . ?
B1 S2 1.888(9) . ?
B2 B9 1.736(15) . ?
B2 B3 1.743(15) . ?
B2 B8 1.758(15) . ?
B2 B6 1.779(14) . ?
B2 H2A 1.1000 . ?
B3 C2 1.745(16) . ?
B3 B9 1.758(17) . ?
B3 B4 1.780(16) . ?
B3 H3A 1.1000 . ?
B4 C2 1.709(16) . ?
B4 B5 1.787(17) . ?
B4 H4A 1.1000 . ?
B5 B7 1.775(18) . ?
B5 B6 1.790(17) . ?
B5 H5 1.1000 . ?
B6 B7 1.749(17) . ?
B6 B8 1.779(17) . ?
B6 H6 1.1000 . ?
B7 B8 1.746(19) . ?
B7 H7 1.1000 . ?
B8 B9 1.727(18) . ?
B8 H8 1.1000 . ?
B9 C2 1.751(17) . ?
B9 H9 1.1000 . ?
C2 H10 1.1000 . ?
B11 B12 1.765(14) . ?
B11 B14 1.766(14) . ?
B11 B13 1.780(14) . ?
B11 B16 1.787(15) . ?
B11 B15 1.794(15) . ?
B11 S1 1.881(9) . ?
B12 B20 1.765(19) . ?
B12 B13 1.77(2) . ?
B12 B16 1.786(19) . ?
B12 H12 1.1000 . ?
B13 B20 1.729(19) . ?
B13 B19 1.765(18) . ?
B13 B14 1.776(18) . ?
B13 H13 1.1000 . ?
B14 B18 1.726(16) . ?
B14 B19 1.766(18) . ?
B14 B15 1.771(15) . ?
B14 H14 1.1000 . ?
B15 B18 1.720(13) . ?
B15 B17 1.771(16) . ?
B15 B16 1.781(16) . ?
B15 H15 1.1000 . ?
B16 B17 1.767(16) . ?
B16 H16 1.1000 . ?
B17 B18 1.739(17) . ?
B17 H17 1.1000 . ?
B18 B19 1.678(19) . ?
B18 H18 1.1000 . ?
B19 B20 1.73(2) . ?
B19 H19 1.1000 . ?
B20 H20 1.1000 . ?

loop_
_geom_torsion_atom_site_label_1
_geom_torsion_atom_site_label_2
_geom_torsion_atom_site_label_3
_geom_torsion_atom_site_label_4
_geom_torsion
_geom_torsion_site_symmetry_1
_geom_torsion_site_symmetry_2
_geom_torsion_site_symmetry_3
_geom_torsion_site_symmetry_4
_geom_torsion_publ_flag
B7 C1 B10 C2 -142.9(9) . . . . ?
B8 C1 B10 C2 -105.5(10) . . . . ?
B9 C1 B10 C2 -36.3(10) . . . . ?
B8 C1 B10 B7 37.4(9) . . . . ?
B9 C1 B10 B7 106.6(11) . . . . ?
C2 C1 B10 B7 142.9(9) . . . . ?
B7 C1 B10 B5 -39.3(9) . . . . ?
B8 C1 B10 B5 -1.8(14) . . . . ?
B9 C1 B10 B5 67.4(13) . . . . ?
C2 C1 B10 B5 103.7(10) . . . . ?
B7 C1 B10 B4 -104.9(11) . . . . ?
B8 C1 B10 B4 -67.5(13) . . . . ?
B9 C1 B10 B4 1.8(14) . . . . ?
C2 C1 B10 B4 38.0(9) . . . . ?
B18 C3 C4 B20 -103.6(10) . . . . ?
B19 C3 C4 B20 -37.0(10) . . . . ?
B17 C3 C4 B20 -143.8(9) . . . . ?
B18 C3 C4 B12 -64.0(12) . . . . ?
B20 C3 C4 B12 39.6(9) . . . . ?
B19 C3 C4 B12 2.7(14) . . . . ?
B17 C3 C4 B12 -104.2(10) . . . . ?
B18 C3 C4 B17 40.2(9) . . . . ?
B20 C3 C4 B17 143.8(9) . . . . ?
B19 C3 C4 B17 106.9(11) . . . . ?
B18 C3 C4 B16 1.0(13) . . . . ?
B20 C3 C4 B16 104.7(10) . . . . ?
B19 C3 C4 B16 67.7(12) . . . . ?
B17 C3 C4 B16 -39.2(8) . . . . ?
B6 B1 B2 B9 -100.3(9) . . . . ?
B3 B1 B2 B9 38.9(8) . . . . ?
B5 B1 B2 B9 -62.4(10) . . . . ?
B4 B1 B2 B9 1.7(10) . . . . ?
S2 B1 B2 B9 149.4(7) . . . . ?
B6 B1 B2 B3 -139.2(8) . . . . ?
B5 B1 B2 B3 -101.3(8) . . . . ?
B4 B1 B2 B3 -37.2(7) . . . . ?
S2 B1 B2 B3 110.5(8) . . . . ?
B6 B1 B2 B8 -37.6(7) . . . . ?
B3 B1 B2 B8 101.6(8) . . . . ?
B5 B1 B2 B8 0.3(10) . . . . ?
B4 B1 B2 B8 64.4(9) . . . . ?
S2 B1 B2 B8 -147.9(7) . . . . ?
B3 B1 B2 B6 139.2(8) . . . . ?
B5 B1 B2 B6 38.0(8) . . . . ?
B4 B1 B2 B6 102.1(8) . . . . ?
S2 B1 B2 B6 -110.3(8) . . . . ?
B9 B2 B3 C2 -38.4(8) . . . . ?
B8 B2 B3 C2 -2.2(10) . . . . ?
B1 B2 B3 C2 98.4(8) . . . . ?
B6 B2 B3 C2 61.9(10) . . . . ?
B8 B2 B3 B9 36.2(8) . . . . ?
B1 B2 B3 B9 136.8(8) . . . . ?
B6 B2 B3 B9 100.3(9) . . . . ?
B9 B2 B3 B1 -136.8(8) . . . . ?
B8 B2 B3 B1 -100.6(8) . . . . ?
B6 B2 B3 B1 -36.5(7) . . . . ?
B9 B2 B3 B4 -99.5(9) . . . . ?
B8 B2 B3 B4 -63.3(9) . . . . ?
B1 B2 B3 B4 37.3(6) . . . . ?
B6 B2 B3 B4 0.8(9) . . . . ?
B6 B1 B3 B2 36.9(7) . . . . ?
B5 B1 B3 B2 101.6(8) . . . . ?
B4 B1 B3 B2 138.6(8) . . . . ?
S2 B1 B3 B2 -115.3(8) . . . . ?
B6 B1 B3 C2 -63.8(10) . . . . ?
B2 B1 B3 C2 -100.8(9) . . . . ?
B5 B1 B3 C2 0.9(11) . . . . ?
B4 B1 B3 C2 37.8(8) . . . . ?
S2 B1 B3 C2 144.0(7) . . . . ?
B6 B1 B3 B9 -1.1(10) . . . . ?
B2 B1 B3 B9 -38.0(8) . . . . ?
B5 B1 B3 B9 63.6(10) . . . . ?
B4 B1 B3 B9 100.5(9) . . . . ?
S2 B1 B3 B9 -153.3(7) . . . . ?
B6 B1 B3 B4 -101.6(8) . . . . ?
B2 B1 B3 B4 -138.6(8) . . . . ?
B5 B1 B3 B4 -36.9(7) . . . . ?
S2 B1 B3 B4 106.1(8) . . . . ?
C1 B10 B4 C2 -37.9(9) . . . . ?
B7 B10 B4 C2 -100.0(12) . . . . ?
B5 B10 B4 C2 -139.3(10) . . . . ?
C1 B10 B4 B1 62.2(12) . . . . ?
C2 B10 B4 B1 100.1(9) . . . . ?
B7 B10 B4 B1 0.2(13) . . . . ?
B5 B10 B4 B1 -39.2(8) . . . . ?
C1 B10 B4 B3 0.2(12) . . . . ?
C2 B10 B4 B3 38.1(8) . . . . ?
B7 B10 B4 B3 -61.8(12) . . . . ?
B5 B10 B4 B3 -101.2(8) . . . . ?
C1 B10 B4 B5 101.4(11) . . . . ?
C2 B10 B4 B5 139.3(10) . . . . ?
B7 B10 B4 B5 39.4(10) . . . . ?
B6 B1 B4 C2 62.0(10) . . . . ?
B2 B1 B4 C2 -2.3(10) . . . . ?
B3 B1 B4 C2 -39.0(8) . . . . ?
B5 B1 B4 C2 100.2(10) . . . . ?
S2 B1 B4 C2 -152.9(8) . . . . ?
B6 B1 B4 B10 0.6(10) . . . . ?
B2 B1 B4 B10 -63.7(10) . . . . ?
B3 B1 B4 B10 -100.4(9) . . . . ?
B5 B1 B4 B10 38.8(8) . . . . ?
S2 B1 B4 B10 145.7(8) . . . . ?
B6 B1 B4 B3 101.0(8) . . . . ?
B2 B1 B4 B3 36.7(7) . . . . ?
B5 B1 B4 B3 139.2(8) . . . . ?
S2 B1 B4 B3 -113.9(7) . . . . ?
B6 B1 B4 B5 -38.2(7) . . . . ?
B2 B1 B4 B5 -102.5(8) . . . . ?
B3 B1 B4 B5 -139.2(8) . . . . ?
S2 B1 B4 B5 106.9(7) . . . . ?
B2 B3 B4 C2 98.4(9) . . . . ?
B9 B3 B4 C2 35.6(8) . . . . ?
B1 B3 B4 C2 135.8(9) . . . . ?
B2 B3 B4 B10 60.8(10) . . . . ?
C2 B3 B4 B10 -37.6(9) . . . . ?
B9 B3 B4 B10 -2.0(11) . . . . ?
B1 B3 B4 B10 98.1(9) . . . . ?
B2 B3 B4 B1 -37.3(6) . . . . ?
C2 B3 B4 B1 -135.8(9) . . . . ?
B9 B3 B4 B1 -100.1(8) . . . . ?
B2 B3 B4 B5 -1.1(10) . . . . ?
C2 B3 B4 B5 -99.5(9) . . . . ?
B9 B3 B4 B5 -63.9(9) . . . . ?
B1 B3 B4 B5 36.3(7) . . . . ?
C1 B10 B5 B1 -61.0(11) . . . . ?
C2 B10 B5 B1 2.4(13) . . . . ?
B7 B10 B5 B1 -98.6(9) . . . . ?
B4 B10 B5 B1 39.4(8) . . . . ?
C1 B10 B5 B7 37.6(9) . . . . ?
C2 B10 B5 B7 101.0(12) . . . . ?
B4 B10 B5 B7 138.0(10) . . . . ?
C1 B10 B5 B4 -100.4(10) . . . . ?
C2 B10 B5 B4 -37.0(9) . . . . ?
B7 B10 B5 B4 -138.0(10) . . . . ?
C1 B10 B5 B6 0.7(12) . . . . ?
C2 B10 B5 B6 64.1(12) . . . . ?
B7 B10 B5 B6 -36.9(8) . . . . ?
B4 B10 B5 B6 101.1(8) . . . . ?
B6 B1 B5 B10 99.0(10) . . . . ?
B2 B1 B5 B10 61.2(10) . . . . ?
B3 B1 B5 B10 -2.0(11) . . . . ?
B4 B1 B5 B10 -38.9(8) . . . . ?
S2 B1 B5 B10 -147.5(8) . . . . ?
B6 B1 B5 B7 38.1(8) . . . . ?
B2 B1 B5 B7 0.3(11) . . . . ?
B3 B1 B5 B7 -62.9(11) . . . . ?
B4 B1 B5 B7 -99.8(10) . . . . ?
S2 B1 B5 B7 151.6(8) . . . . ?
B6 B1 B5 B4 137.9(8) . . . . ?
B2 B1 B5 B4 100.0(8) . . . . ?
B3 B1 B5 B4 36.9(8) . . . . ?
S2 B1 B5 B4 -108.6(7) . . . . ?
B2 B1 B5 B6 -37.9(7) . . . . ?
B3 B1 B5 B6 -101.0(8) . . . . ?
B4 B1 B5 B6 -137.9(8) . . . . ?
S2 B1 B5 B6 113.5(7) . . . . ?
C2 B4 B5 B10 35.7(9) . . . . ?
B1 B4 B5 B10 135.0(9) . . . . ?
B3 B4 B5 B10 98.8(9) . . . . ?
C2 B4 B5 B1 -99.3(8) . . . . ?
B10 B4 B5 B1 -135.0(9) . . . . ?
B3 B4 B5 B1 -36.2(7) . . . . ?
C2 B4 B5 B7 -0.7(10) . . . . ?
B10 B4 B5 B7 -36.4(9) . . . . ?
B1 B4 B5 B7 98.6(8) . . . . ?
B3 B4 B5 B7 62.5(9) . . . . ?
C2 B4 B5 B6 -62.2(10) . . . . ?
B10 B4 B5 B6 -97.9(10) . . . . ?
B1 B4 B5 B6 37.1(7) . . . . ?
B3 B4 B5 B6 0.9(10) . . . . ?
B2 B1 B6 B7 99.2(9) . . . . ?
B3 B1 B6 B7 62.9(10) . . . . ?
B5 B1 B6 B7 -39.2(8) . . . . ?
B4 B1 B6 B7 -1.2(10) . . . . ?
S2 B1 B6 B7 -144.7(7) . . . . ?
B3 B1 B6 B2 -36.3(7) . . . . ?
B5 B1 B6 B2 -138.4(8) . . . . ?
B4 B1 B6 B2 -100.4(7) . . . . ?
S2 B1 B6 B2 116.2(7) . . . . ?
B2 B1 B6 B8 36.9(7) . . . . ?
B3 B1 B6 B8 0.6(10) . . . . ?
B5 B1 B6 B8 -101.5(9) . . . . ?
B4 B1 B6 B8 -63.5(9) . . . . ?
S2 B1 B6 B8 153.0(7) . . . . ?
B2 B1 B6 B5 138.4(8) . . . . ?
B3 B1 B6 B5 102.1(8) . . . . ?
B4 B1 B6 B5 38.0(7) . . . . ?
S2 B1 B6 B5 -105.5(8) . . . . ?
B9 B2 B6 B7 0.8(11) . . . . ?
B3 B2 B6 B7 -63.5(10) . . . . ?
B8 B2 B6 B7 37.8(9) . . . . ?
B1 B2 B6 B7 -100.3(10) . . . . ?
B9 B2 B6 B1 101.1(8) . . . . ?
B3 B2 B6 B1 36.9(7) . . . . ?
B8 B2 B6 B1 138.1(8) . . . . ?
B9 B2 B6 B8 -37.0(8) . . . . ?
B3 B2 B6 B8 -101.2(8) . . . . ?
B1 B2 B6 B8 -138.1(8) . . . . ?
B9 B2 B6 B5 64.0(10) . . . . ?
B3 B2 B6 B5 -0.3(10) . . . . ?
B8 B2 B6 B5 101.0(9) . . . . ?
B1 B2 B6 B5 -37.1(7) . . . . ?
B10 B5 B6 B7 36.8(9) . . . . ?
B1 B5 B6 B7 135.8(9) . . . . ?
B4 B5 B6 B7 98.4(9) . . . . ?
B10 B5 B6 B1 -99.0(9) . . . . ?
B7 B5 B6 B1 -135.8(9) . . . . ?
B4 B5 B6 B1 -37.4(7) . . . . ?
B10 B5 B6 B2 -62.0(10) . . . . ?
B1 B5 B6 B2 37.0(7) . . . . ?
B7 B5 B6 B2 -98.8(9) . . . . ?
B4 B5 B6 B2 -0.4(10) . . . . ?
B10 B5 B6 B8 0.6(11) . . . . ?
B1 B5 B6 B8 99.6(8) . . . . ?
B7 B5 B6 B8 -36.2(9) . . . . ?
B4 B5 B6 B8 62.1(10) . . . . ?
B8 C1 B7 B10 -141.9(9) . . . . ?
B9 C1 B7 B10 -104.8(11) . . . . ?
C2 C1 B7 B10 -34.8(9) . . . . ?
B9 C1 B7 B8 37.1(9) . . . . ?
B10 C1 B7 B8 141.9(9) . . . . ?
C2 C1 B7 B8 107.1(10) . . . . ?
B8 C1 B7 B6 -40.3(9) . . . . ?
B9 C1 B7 B6 -3.2(14) . . . . ?
B10 C1 B7 B6 101.6(11) . . . . ?
C2 C1 B7 B6 66.8(13) . . . . ?
B8 C1 B7 B5 -104.1(9) . . . . ?
B9 C1 B7 B5 -67.1(13) . . . . ?
B10 C1 B7 B5 37.8(9) . . . . ?
C2 C1 B7 B5 2.9(13) . . . . ?
C2 B10 B7 C1 33.3(9) . . . . ?
B5 B10 B7 C1 137.0(9) . . . . ?
B4 B10 B7 C1 97.5(11) . . . . ?
C1 B10 B7 B8 -33.7(8) . . . . ?
C2 B10 B7 B8 -0.4(12) . . . . ?
B5 B10 B7 B8 103.3(9) . . . . ?
B4 B10 B7 B8 63.8(13) . . . . ?
C1 B10 B7 B6 -98.5(10) . . . . ?
C2 B10 B7 B6 -65.1(12) . . . . ?
B5 B10 B7 B6 38.5(9) . . . . ?
B4 B10 B7 B6 -0.9(14) . . . . ?
C1 B10 B7 B5 -137.0(9) . . . . ?
C2 B10 B7 B5 -103.7(9) . . . . ?
B4 B10 B7 B5 -39.4(9) . . . . ?
B1 B6 B7 C1 -61.2(11) . . . . ?
B2 B6 B7 C1 1.3(13) . . . . ?
B8 B6 B7 C1 39.0(9) . . . . ?
B5 B6 B7 C1 -100.2(11) . . . . ?
B1 B6 B7 B10 1.3(12) . . . . ?
B2 B6 B7 B10 63.8(12) . . . . ?
B8 B6 B7 B10 101.5(11) . . . . ?
B5 B6 B7 B10 -37.8(9) . . . . ?
B1 B6 B7 B8 -100.2(8) . . . . ?
B2 B6 B7 B8 -37.7(8) . . . . ?
B5 B6 B7 B8 -139.2(9) . . . . ?
B1 B6 B7 B5 39.0(8) . . . . ?
B2 B6 B7 B5 101.5(9) . . . . ?
B8 B6 B7 B5 139.2(9) . . . . ?
B10 B5 B7 C1 -37.8(9) . . . . ?
B1 B5 B7 C1 61.2(11) . . . . ?
B4 B5 B7 C1 -1.3(11) . . . . ?
B6 B5 B7 C1 99.6(10) . . . . ?
B1 B5 B7 B10 99.0(9) . . . . ?
B4 B5 B7 B10 36.5(8) . . . . ?
B6 B5 B7 B10 137.4(9) . . . . ?
B10 B5 B7 B8 -99.8(11) . . . . ?
B1 B5 B7 B8 -0.8(13) . . . . ?
B4 B5 B7 B8 -63.3(12) . . . . ?
B6 B5 B7 B8 37.6(9) . . . . ?
B10 B5 B7 B6 -137.4(9) . . . . ?
B1 B5 B7 B6 -38.4(8) . . . . ?
B4 B5 B7 B6 -100.9(8) . . . . ?
B7 C1 B8 B9 141.9(9) . . . . ?
B10 C1 B8 B9 105.0(11) . . . . ?
C2 C1 B8 B9 37.4(9) . . . . ?
B9 C1 B8 B7 -141.9(9) . . . . ?
B10 C1 B8 B7 -36.9(10) . . . . ?
C2 C1 B8 B7 -104.5(11) . . . . ?
B7 C1 B8 B2 101.5(9) . . . . ?
B9 C1 B8 B2 -40.4(7) . . . . ?
B10 C1 B8 B2 64.6(12) . . . . ?
C2 C1 B8 B2 -3.0(12) . . . . ?
B7 C1 B8 B6 39.0(8) . . . . ?
B9 C1 B8 B6 -102.9(8) . . . . ?
B10 C1 B8 B6 2.1(12) . . . . ?
C2 C1 B8 B6 -65.5(12) . . . . ?
B10 B7 B8 C1 34.0(8) . . . . ?
B6 B7 B8 C1 134.9(9) . . . . ?
B5 B7 B8 C1 97.3(11) . . . . ?
C1 B7 B8 B9 -33.5(8) . . . . ?
B10 B7 B8 B9 0.5(11) . . . . ?
B6 B7 B8 B9 101.3(9) . . . . ?
B5 B7 B8 B9 63.8(12) . . . . ?
C1 B7 B8 B2 -96.4(9) . . . . ?
B10 B7 B8 B2 -62.3(11) . . . . ?
B6 B7 B8 B2 38.5(8) . . . . ?
B5 B7 B8 B2 1.0(13) . . . . ?
C1 B7 B8 B6 -134.9(9) . . . . ?
B10 B7 B8 B6 -100.8(10) . . . . ?
B5 B7 B8 B6 -37.5(9) . . . . ?
B9 B2 B8 C1 39.9(8) . . . . ?
B3 B2 B8 C1 3.1(11) . . . . ?
B1 B2 B8 C1 -61.0(10) . . . . ?
B6 B2 B8 C1 -98.3(9) . . . . ?
B3 B2 B8 B9 -36.8(8) . . . . ?
B1 B2 B8 B9 -100.9(8) . . . . ?
B6 B2 B8 B9 -138.2(9) . . . . ?
B9 B2 B8 B7 100.1(10) . . . . ?
B3 B2 B8 B7 63.3(11) . . . . ?
B1 B2 B8 B7 -0.8(11) . . . . ?
B6 B2 B8 B7 -38.1(9) . . . . ?
B9 B2 B8 B6 138.2(9) . . . . ?
B3 B2 B8 B6 101.3(8) . . . . ?
B1 B2 B8 B6 37.3(7) . . . . ?
B7 B6 B8 C1 -38.2(9) . . . . ?
B1 B6 B8 C1 61.6(10) . . . . ?
B2 B6 B8 C1 98.6(9) . . . . ?
B5 B6 B8 C1 -1.6(11) . . . . ?
B7 B6 B8 B9 -99.5(10) . . . . ?
B1 B6 B8 B9 0.2(11) . . . . ?
B2 B6 B8 B9 37.3(8) . . . . ?
B5 B6 B8 B9 -62.9(10) . . . . ?
B1 B6 B8 B7 99.8(10) . . . . ?
B2 B6 B8 B7 136.8(10) . . . . ?
B5 B6 B8 B7 36.6(9) . . . . ?
B7 B6 B8 B2 -136.8(10) . . . . ?
B1 B6 B8 B2 -37.1(7) . . . . ?
B5 B6 B8 B2 -100.2(8) . . . . ?
B7 C1 B9 B8 -37.5(10) . . . . ?
B10 C1 B9 B8 -106.5(11) . . . . ?
C2 C1 B9 B8 -141.8(9) . . . . ?
B7 C1 B9 B2 3.7(13) . . . . ?
B8 C1 B9 B2 41.2(8) . . . . ?
B10 C1 B9 B2 -65.3(12) . . . . ?
C2 C1 B9 B2 -100.6(9) . . . . ?
B7 C1 B9 C2 104.3(11) . . . . ?
B8 C1 B9 C2 141.8(9) . . . . ?
B10 C1 B9 C2 35.3(10) . . . . ?
B7 C1 B9 B3 66.0(12) . . . . ?
B8 C1 B9 B3 103.5(9) . . . . ?
B10 C1 B9 B3 -3.0(13) . . . . ?
C2 C1 B9 B3 -38.3(8) . . . . ?
B7 B8 B9 C1 33.1(8) . . . . ?
B2 B8 B9 C1 133.4(8) . . . . ?
B6 B8 B9 C1 95.8(9) . . . . ?
C1 B8 B9 B2 -133.4(8) . . . . ?
B7 B8 B9 B2 -100.3(9) . . . . ?
B6 B8 B9 B2 -37.6(8) . . . . ?
C1 B8 B9 C2 -33.5(8) . . . . ?
B7 B8 B9 C2 -0.4(11) . . . . ?
B2 B8 B9 C2 99.9(8) . . . . ?
B6 B8 B9 C2 62.3(11) . . . . ?
C1 B8 B9 B3 -96.7(10) . . . . ?
B7 B8 B9 B3 -63.6(11) . . . . ?
B2 B8 B9 B3 36.7(8) . . . . ?
B6 B8 B9 B3 -0.9(12) . . . . ?
B3 B2 B9 C1 99.3(9) . . . . ?
B8 B2 B9 C1 -40.0(8) . . . . ?
B1 B2 B9 C1 60.5(10) . . . . ?
B6 B2 B9 C1 -2.5(11) . . . . ?
B3 B2 B9 B8 139.3(9) . . . . ?
B1 B2 B9 B8 100.5(8) . . . . ?
B6 B2 B9 B8 37.5(8) . . . . ?
B3 B2 B9 C2 38.3(9) . . . . ?
B8 B2 B9 C2 -101.0(11) . . . . ?
B1 B2 B9 C2 -0.5(12) . . . . ?
B6 B2 B9 C2 -63.5(11) . . . . ?
B8 B2 B9 B3 -139.3(9) . . . . ?
B1 B2 B9 B3 -38.8(7) . . . . ?
B6 B2 B9 B3 -101.8(8) . . . . ?
B2 B3 B9 C1 -98.8(9) . . . . ?
C2 B3 B9 C1 37.7(9) . . . . ?
B1 B3 B9 C1 -60.4(10) . . . . ?
B4 B3 B9 C1 3.0(11) . . . . ?
B2 B3 B9 B8 -37.1(8) . . . . ?
C2 B3 B9 B8 99.4(11) . . . . ?
B1 B3 B9 B8 1.3(12) . . . . ?
B4 B3 B9 B8 64.7(11) . . . . ?
C2 B3 B9 B2 136.6(9) . . . . ?
B1 B3 B9 B2 38.4(7) . . . . ?
B4 B3 B9 B2 101.8(8) . . . . ?
B2 B3 B9 C2 -136.6(9) . . . . ?
B1 B3 B9 C2 -98.2(9) . . . . ?
B4 B3 B9 C2 -34.8(8) . . . . ?
B7 C1 C2 B10 35.3(10) . . . . ?
B8 C1 C2 B10 105.6(11) . . . . ?
B9 C1 C2 B10 142.6(9) . . . . ?
B7 C1 C2 B4 -3.4(13) . . . . ?
B8 C1 C2 B4 66.8(12) . . . . ?
B9 C1 C2 B4 103.9(9) . . . . ?
B10 C1 C2 B4 -38.8(9) . . . . ?
B7 C1 C2 B3 -68.6(12) . . . . ?
B8 C1 C2 B3 1.7(13) . . . . ?
B9 C1 C2 B3 38.7(8) . . . . ?
B10 C1 C2 B3 -103.9(10) . . . . ?
B7 C1 C2 B9 -107.3(10) . . . . ?
B8 C1 C2 B9 -37.1(9) . . . . ?
B10 C1 C2 B9 -142.6(9) . . . . ?
B7 B10 C2 C1 -32.8(8) . . . . ?
B5 B10 C2 C1 -99.2(11) . . . . ?
B4 B10 C2 C1 -137.1(9) . . . . ?
C1 B10 C2 B4 137.1(9) . . . . ?
B7 B10 C2 B4 104.3(10) . . . . ?
B5 B10 C2 B4 38.0(9) . . . . ?
C1 B10 C2 B3 97.2(10) . . . . ?
B7 B10 C2 B3 64.4(12) . . . . ?
B5 B10 C2 B3 -2.0(14) . . . . ?
B4 B10 C2 B3 -39.9(9) . . . . ?
C1 B10 C2 B9 32.9(8) . . . . ?
B7 B10 C2 B9 0.1(12) . . . . ?
B5 B10 C2 B9 -66.2(13) . . . . ?
B4 B10 C2 B9 -104.2(9) . . . . ?
B10 B4 C2 C1 38.1(9) . . . . ?
B1 B4 C2 C1 -60.1(11) . . . . ?
B3 B4 C2 C1 -98.8(9) . . . . ?
B5 B4 C2 C1 2.4(11) . . . . ?
B1 B4 C2 B10 -98.1(10) . . . . ?
B3 B4 C2 B10 -136.8(10) . . . . ?
B5 B4 C2 B10 -35.7(9) . . . . ?
B10 B4 C2 B3 136.8(10) . . . . ?
B1 B4 C2 B3 38.7(8) . . . . ?
B5 B4 C2 B3 101.2(8) . . . . ?
B10 B4 C2 B9 100.1(12) . . . . ?
B1 B4 C2 B9 2.0(13) . . . . ?
B3 B4 C2 B9 -36.7(9) . . . . ?
B5 B4 C2 B9 64.5(12) . . . . ?
B2 B3 C2 C1 0.4(11) . . . . ?
B9 B3 C2 C1 -37.7(8) . . . . ?
B1 B3 C2 C1 63.4(11) . . . . ?
B4 B3 C2 C1 102.3(10) . . . . ?
B2 B3 C2 B10 -62.3(12) . . . . ?
B9 B3 C2 B10 -100.5(11) . . . . ?
B1 B3 C2 B10 0.6(13) . . . . ?
B4 B3 C2 B10 39.5(9) . . . . ?
B2 B3 C2 B4 -101.9(8) . . . . ?
B9 B3 C2 B4 -140.0(9) . . . . ?
B1 B3 C2 B4 -38.9(8) . . . . ?
B2 B3 C2 B9 38.2(8) . . . . ?
B1 B3 C2 B9 101.1(9) . . . . ?
B4 B3 C2 B9 140.0(9) . . . . ?
B8 B9 C2 C1 33.7(8) . . . . ?
B2 B9 C2 C1 97.8(9) . . . . ?
B3 B9 C2 C1 136.2(9) . . . . ?
C1 B9 C2 B10 -33.5(8) . . . . ?
B8 B9 C2 B10 0.2(12) . . . . ?
B2 B9 C2 B10 64.3(11) . . . . ?
B3 B9 C2 B10 102.7(9) . . . . ?
C1 B9 C2 B4 -98.8(11) . . . . ?
B8 B9 C2 B4 -65.1(12) . . . . ?
B2 B9 C2 B4 -1.0(14) . . . . ?
B3 B9 C2 B4 37.4(9) . . . . ?
C1 B9 C2 B3 -136.2(9) . . . . ?
B8 B9 C2 B3 -102.5(9) . . . . ?
B2 B9 C2 B3 -38.4(8) . . . . ?
C3 C4 B12 B20 -39.1(9) . . . . ?
B17 C4 B12 B20 -103.7(10) . . . . ?
B16 C4 B12 B20 -139.9(9) . . . . ?
C3 C4 B12 B11 61.2(12) . . . . ?
B20 C4 B12 B11 100.3(10) . . . . ?
B17 C4 B12 B11 -3.4(13) . . . . ?
B16 C4 B12 B11 -39.5(8) . . . . ?
C3 C4 B12 B13 -2.2(12) . . . . ?
B20 C4 B12 B13 36.9(9) . . . . ?
B17 C4 B12 B13 -66.8(11) . . . . ?
B16 C4 B12 B13 -102.9(9) . . . . ?
C3 C4 B12 B16 100.7(10) . . . . ?
B20 C4 B12 B16 139.9(9) . . . . ?
B17 C4 B12 B16 36.1(9) . . . . ?
B14 B11 B12 C4 -61.4(11) . . . . ?
B13 B11 B12 C4 -98.7(10) . . . . ?
B16 B11 B12 C4 39.4(8) . . . . ?
B15 B11 B12 C4 1.6(11) . . . . ?
S1 B11 B12 C4 151.4(8) . . . . ?
B14 B11 B12 B20 0.7(12) . . . . ?
B13 B11 B12 B20 -36.6(9) . . . . ?
B16 B11 B12 B20 101.5(10) . . . . ?
B15 B11 B12 B20 63.6(11) . . . . ?
S1 B11 B12 B20 -146.6(8) . . . . ?
B14 B11 B12 B13 37.3(8) . . . . ?
B16 B11 B12 B13 138.1(8) . . . . ?
B15 B11 B12 B13 100.3(8) . . . . ?
S1 B11 B12 B13 -109.9(8) . . . . ?
B14 B11 B12 B16 -100.8(8) . . . . ?
B13 B11 B12 B16 -138.1(8) . . . . ?
B15 B11 B12 B16 -37.8(7) . . . . ?
S1 B11 B12 B16 112.0(8) . . . . ?
C4 B12 B13 B20 -37.1(9) . . . . ?
B11 B12 B13 B20 -138.1(9) . . . . ?
B16 B12 B13 B20 -100.3(10) . . . . ?
C4 B12 B13 B19 1.1(12) . . . . ?
B20 B12 B13 B19 38.2(9) . . . . ?
B11 B12 B13 B19 -99.9(9) . . . . ?
B16 B12 B13 B19 -62.1(11) . . . . ?
C4 B12 B13 B14 64.1(11) . . . . ?
B20 B12 B13 B14 101.2(10) . . . . ?
B11 B12 B13 B14 -36.9(7) . . . . ?
B16 B12 B13 B14 0.9(11) . . . . ?
C4 B12 B13 B11 101.0(9) . . . . ?
B20 B12 B13 B11 138.1(9) . . . . ?
B16 B12 B13 B11 37.8(7) . . . . ?
B12 B11 B13 B20 37.8(9) . . . . ?
B14 B11 B13 B20 -100.5(10) . . . . ?
B16 B11 B13 B20 0.1(12) . . . . ?
B15 B11 B13 B20 -62.8(11) . . . . ?
S1 B11 B13 B20 147.6(8) . . . . ?
B12 B11 B13 B19 100.4(11) . . . . ?
B14 B11 B13 B19 -37.9(9) . . . . ?
B16 B11 B13 B19 62.8(11) . . . . ?
B15 B11 B13 B19 -0.2(12) . . . . ?
S1 B11 B13 B19 -149.7(8) . . . . ?
B14 B11 B13 B12 -138.3(9) . . . . ?
B16 B11 B13 B12 -37.6(8) . . . . ?
B15 B11 B13 B12 -100.6(8) . . . . ?
S1 B11 B13 B12 109.9(8) . . . . ?
B12 B11 B13 B14 138.3(9) . . . . ?
B16 B11 B13 B14 100.7(9) . . . . ?
B15 B11 B13 B14 37.7(8) . . . . ?
S1 B11 B13 B14 -111.8(8) . . . . ?
B12 B11 B14 B18 61.1(11) . . . . ?
B13 B11 B14 B18 98.2(10) . . . . ?
B16 B11 B14 B18 -2.8(11) . . . . ?
B15 B11 B14 B18 -39.2(8) . . . . ?
S1 B11 B14 B18 -152.3(8) . . . . ?
B12 B11 B14 B19 0.8(11) . . . . ?
B13 B11 B14 B19 38.0(8) . . . . ?
B16 B11 B14 B19 -63.0(10) . . . . ?
B15 B11 B14 B19 -99.4(9) . . . . ?
S1 B11 B14 B19 147.5(8) . . . . ?
B12 B11 B14 B15 100.3(8) . . . . ?
B13 B11 B14 B15 137.5(8) . . . . ?
B16 B11 B14 B15 36.4(7) . . . . ?
S1 B11 B14 B15 -113.1(8) . . . . ?
B12 B11 B14 B13 -37.2(9) . . . . ?
B16 B11 B14 B13 -101.0(9) . . . . ?
B15 B11 B14 B13 -137.5(8) . . . . ?
S1 B11 B14 B13 109.5(9) . . . . ?
B20 B13 B14 B18 0.7(12) . . . . ?
B19 B13 B14 B18 36.9(8) . . . . ?
B12 B13 B14 B18 -63.3(10) . . . . ?
B11 B13 B14 B18 -100.3(8) . . . . ?
B20 B13 B14 B11 101.0(10) . . . . ?
B19 B13 B14 B11 137.2(9) . . . . ?
B12 B13 B14 B11 37.0(7) . . . . ?
B20 B13 B14 B19 -36.2(9) . . . . ?
B12 B13 B14 B19 -100.2(10) . . . . ?
B11 B13 B14 B19 -137.2(9) . . . . ?
B20 B13 B14 B15 62.4(11) . . . . ?
B19 B13 B14 B15 98.6(9) . . . . ?
B12 B13 B14 B15 -1.6(11) . . . . ?
B11 B13 B14 B15 -38.6(7) . . . . ?
B11 B14 B15 B18 -134.8(9) . . . . ?
B19 B14 B15 B18 -33.5(9) . . . . ?
B13 B14 B15 B18 -96.5(10) . . . . ?
B18 B14 B15 B17 35.1(9) . . . . ?
B11 B14 B15 B17 -99.8(9) . . . . ?
B19 B14 B15 B17 1.5(11) . . . . ?
B13 B14 B15 B17 -61.4(10) . . . . ?
B18 B14 B15 B16 98.2(9) . . . . ?
B11 B14 B15 B16 -36.6(7) . . . . ?
B19 B14 B15 B16 64.7(10) . . . . ?
B13 B14 B15 B16 1.7(10) . . . . ?
B18 B14 B15 B11 134.8(9) . . . . ?
B19 B14 B15 B11 101.3(9) . . . . ?
B13 B14 B15 B11 38.3(7) . . . . ?
B12 B11 B15 B18 -61.8(10) . . . . ?
B14 B11 B15 B18 39.2(7) . . . . ?
B13 B11 B15 B18 1.3(10) . . . . ?
B16 B11 B15 B18 -99.9(8) . . . . ?
S1 B11 B15 B18 149.6(7) . . . . ?
B12 B11 B15 B14 -100.9(9) . . . . ?
B13 B11 B15 B14 -37.9(8) . . . . ?
B16 B11 B15 B14 -139.1(8) . . . . ?
S1 B11 B15 B14 110.5(8) . . . . ?
B12 B11 B15 B17 0.7(10) . . . . ?
B14 B11 B15 B17 101.6(8) . . . . ?
B13 B11 B15 B17 63.7(9) . . . . ?
B16 B11 B15 B17 -37.5(7) . . . . ?
S1 B11 B15 B17 -147.9(7) . . . . ?
B12 B11 B15 B16 38.2(8) . . . . ?
B14 B11 B15 B16 139.1(8) . . . . ?
B13 B11 B15 B16 101.2(8) . . . . ?
S1 B11 B15 B16 -110.5(8) . . . . ?
C3 C4 B16 B17 39.1(8) . . . . ?
B20 C4 B16 B17 103.4(11) . . . . ?
B12 C4 B16 B17 140.8(10) . . . . ?
C3 C4 B16 B15 -0.6(12) . . . . ?
B20 C4 B16 B15 63.8(12) . . . . ?
B12 C4 B16 B15 101.2(9) . . . . ?
B17 C4 B16 B15 -39.6(8) . . . . ?
C3 C4 B16 B12 -101.7(11) . . . . ?
B20 C4 B16 B12 -37.4(10) . . . . ?
B17 C4 B16 B12 -140.8(10) . . . . ?
C3 C4 B16 B11 -63.3(11) . . . . ?
B20 C4 B16 B11 1.1(12) . . . . ?
B12 C4 B16 B11 38.4(8) . . . . ?
B17 C4 B16 B11 -102.4(9) . . . . ?
B18 B15 B16 C4 0.0(11) . . . . ?
B14 B15 B16 C4 -62.2(10) . . . . ?
B17 B15 B16 C4 39.2(8) . . . . ?
B11 B15 B16 C4 -98.6(9) . . . . ?
B18 B15 B16 B17 -39.2(8) . . . . ?
B14 B15 B16 B17 -101.4(8) . . . . ?
B11 B15 B16 B17 -137.8(8) . . . . ?
B18 B15 B16 B12 61.0(9) . . . . ?
B14 B15 B16 B12 -1.2(10) . . . . ?
B17 B15 B16 B12 100.2(9) . . . . ?
B11 B15 B16 B12 -37.5(7) . . . . ?
B18 B15 B16 B11 98.5(8) . . . . ?
B14 B15 B16 B11 36.3(7) . . . . ?
B17 B15 B16 B11 137.8(8) . . . . ?
B20 B12 B16 C4 35.6(9) . . . . ?
B11 B12 B16 C4 135.6(9) . . . . ?
B13 B12 B16 C4 97.7(9) . . . . ?
C4 B12 B16 B17 -34.5(9) . . . . ?
B20 B12 B16 B17 1.1(12) . . . . ?
B11 B12 B16 B17 101.1(9) . . . . ?
B13 B12 B16 B17 63.2(10) . . . . ?
C4 B12 B16 B15 -97.5(8) . . . . ?
B20 B12 B16 B15 -61.9(10) . . . . ?
B11 B12 B16 B15 38.1(7) . . . . ?
B13 B12 B16 B15 0.2(10) . . . . ?
C4 B12 B16 B11 -135.6(9) . . . . ?
B20 B12 B16 B11 -100.0(10) . . . . ?
B13 B12 B16 B11 -37.9(7) . . . . ?
B12 B11 B16 C4 -38.1(8) . . . . ?
B14 B11 B16 C4 62.9(10) . . . . ?
B13 B11 B16 C4 -0.7(10) . . . . ?
B15 B11 B16 C4 99.3(8) . . . . ?
S1 B11 B16 C4 -147.6(7) . . . . ?
B12 B11 B16 B17 -99.7(9) . . . . ?
B14 B11 B16 B17 1.2(11) . . . . ?
B13 B11 B16 B17 -62.3(11) . . . . ?
B15 B11 B16 B17 37.7(8) . . . . ?
S1 B11 B16 B17 150.8(7) . . . . ?
B12 B11 B16 B15 -137.4(8) . . . . ?
B14 B11 B16 B15 -36.4(7) . . . . ?
B13 B11 B16 B15 -100.0(8) . . . . ?
S1 B11 B16 B15 113.1(7) . . . . ?
B14 B11 B16 B12 100.9(8) . . . . ?
B13 B11 B16 B12 37.4(8) . . . . ?
B15 B11 B16 B12 137.4(8) . . . . ?
S1 B11 B16 B12 -109.6(8) . . . . ?
B18 C3 B17 C4 -138.2(9) . . . . ?
B20 C3 B17 C4 -36.2(10) . . . . ?
B19 C3 B17 C4 -106.1(11) . . . . ?
C4 C3 B17 B18 138.2(9) . . . . ?
B20 C3 B17 B18 101.9(10) . . . . ?
B19 C3 B17 B18 32.1(9) . . . . ?
C4 C3 B17 B16 38.2(8) . . . . ?
B18 C3 B17 B16 -99.9(9) . . . . ?
B20 C3 B17 B16 2.0(13) . . . . ?
B19 C3 B17 B16 -67.9(12) . . . . ?
C4 C3 B17 B15 100.8(9) . . . . ?
B18 C3 B17 B15 -37.4(8) . . . . ?
B20 C3 B17 B15 64.6(12) . . . . ?
B19 C3 B17 B15 -5.3(13) . . . . ?
B20 C4 B17 C3 33.4(8) . . . . ?
B12 C4 B17 C3 99.9(11) . . . . ?
B16 C4 B17 C3 136.4(9) . . . . ?
C3 C4 B17 B18 -35.3(7) . . . . ?
B20 C4 B17 B18 -1.9(11) . . . . ?
B12 C4 B17 B18 64.6(11) . . . . ?
B16 C4 B17 B18 101.1(8) . . . . ?
C3 C4 B17 B16 -136.4(9) . . . . ?
B20 C4 B17 B16 -102.9(10) . . . . ?
B12 C4 B17 B16 -36.5(9) . . . . ?
C3 C4 B17 B15 -96.1(9) . . . . ?
B20 C4 B17 B15 -62.6(11) . . . . ?
B12 C4 B17 B15 3.8(12) . . . . ?
B16 C4 B17 B15 40.3(7) . . . . ?
C4 B16 B17 C3 -36.0(8) . . . . ?
B15 B16 B17 C3 98.6(9) . . . . ?
B12 B16 B17 C3 -1.7(11) . . . . ?
B11 B16 B17 C3 60.7(11) . . . . ?
B15 B16 B17 C4 134.6(9) . . . . ?
B12 B16 B17 C4 34.3(9) . . . . ?
B11 B16 B17 C4 96.7(9) . . . . ?
C4 B16 B17 B18 -95.9(10) . . . . ?
B15 B16 B17 B18 38.7(8) . . . . ?
B12 B16 B17 B18 -61.6(11) . . . . ?
B11 B16 B17 B18 0.8(12) . . . . ?
C4 B16 B17 B15 -134.6(9) . . . . ?
B12 B16 B17 B15 -100.3(8) . . . . ?
B11 B16 B17 B15 -37.9(7) . . . . ?
B18 B15 B17 C3 36.9(9) . . . . ?
B14 B15 B17 C3 2.0(11) . . . . ?
B16 B15 B17 C3 -98.3(9) . . . . ?
B11 B15 B17 C3 -60.7(10) . . . . ?
B18 B15 B17 C4 94.9(10) . . . . ?
B14 B15 B17 C4 60.1(10) . . . . ?
B16 B15 B17 C4 -40.3(8) . . . . ?
B11 B15 B17 C4 -2.7(10) . . . . ?
B14 B15 B17 B18 -34.9(8) . . . . ?
B16 B15 B17 B18 -135.2(9) . . . . ?
B11 B15 B17 B18 -97.7(9) . . . . ?
B18 B15 B17 B16 135.2(9) . . . . ?
B14 B15 B17 B16 100.4(9) . . . . ?
B11 B15 B17 B16 37.6(7) . . . . ?
C4 C3 B18 B19 105.7(10) . . . . ?
B20 C3 B18 B19 36.4(9) . . . . ?
B17 C3 B18 B19 146.3(9) . . . . ?
C4 C3 B18 B15 -1.0(12) . . . . ?
B20 C3 B18 B15 -70.3(11) . . . . ?
B19 C3 B18 B15 -106.8(9) . . . . ?
B17 C3 B18 B15 39.6(8) . . . . ?
C4 C3 B18 B14 64.5(11) . . . . ?
B20 C3 B18 B14 -4.8(12) . . . . ?
B19 C3 B18 B14 -41.2(8) . . . . ?
B17 C3 B18 B14 105.1(8) . . . . ?
C4 C3 B18 B17 -40.6(9) . . . . ?
B20 C3 B18 B17 -109.9(10) . . . . ?
B19 C3 B18 B17 -146.3(9) . . . . ?
B14 B15 B18 C3 102.3(10) . . . . ?
B17 B15 B18 C3 -38.6(8) . . . . ?
B16 B15 B18 C3 0.6(11) . . . . ?
B11 B15 B18 C3 63.1(9) . . . . ?
B14 B15 B18 B19 37.3(10) . . . . ?
B17 B15 B18 B19 -103.6(12) . . . . ?
B16 B15 B18 B19 -64.4(11) . . . . ?
B11 B15 B18 B19 -2.0(12) . . . . ?
B17 B15 B18 B14 -140.9(9) . . . . ?
B16 B15 B18 B14 -101.7(9) . . . . ?
B11 B15 B18 B14 -39.2(7) . . . . ?
B14 B15 B18 B17 140.9(9) . . . . ?
B16 B15 B18 B17 39.2(8) . . . . ?
B11 B15 B18 B17 101.7(8) . . . . ?
B11 B14 B18 C3 -60.5(10) . . . . ?
B19 B14 B18 C3 40.4(8) . . . . ?
B15 B14 B18 C3 -100.7(9) . . . . ?
B13 B14 B18 C3 2.4(10) . . . . ?
B11 B14 B18 B19 -100.8(10) . . . . ?
B15 B14 B18 B19 -141.0(10) . . . . ?
B13 B14 B18 B19 -38.0(9) . . . . ?
B11 B14 B18 B15 40.2(8) . . . . ?
B19 B14 B18 B15 141.0(10) . . . . ?
B13 B14 B18 B15 103.1(9) . . . . ?
B11 B14 B18 B17 3.4(13) . . . . ?
B19 B14 B18 B17 104.3(12) . . . . ?
B15 B14 B18 B17 -36.8(9) . . . . ?
B13 B14 B18 B17 66.3(11) . . . . ?
C4 B17 B18 C3 34.4(7) . . . . ?
B16 B17 B18 C3 96.9(9) . . . . ?
B15 B17 B18 C3 136.5(9) . . . . ?
C3 B17 B18 B19 -31.5(8) . . . . ?
C4 B17 B18 B19 3.0(11) . . . . ?
B16 B17 B18 B19 65.5(11) . . . . ?
B15 B17 B18 B19 105.0(10) . . . . ?
C3 B17 B18 B15 -136.5(9) . . . . ?
C4 B17 B18 B15 -102.0(9) . . . . ?
B16 B17 B18 B15 -39.5(9) . . . . ?
C3 B17 B18 B14 -99.6(11) . . . . ?
C4 B17 B18 B14 -65.1(11) . . . . ?
B16 B17 B18 B14 -2.6(13) . . . . ?
B15 B17 B18 B14 36.9(9) . . . . ?
B15 B18 B19 C3 98.4(10) . . . . ?
B14 B18 B19 C3 135.4(8) . . . . ?
B17 B18 B19 C3 31.0(8) . . . . ?
C3 B18 B19 B20 -34.0(8) . . . . ?
B15 B18 B19 B20 64.3(12) . . . . ?
B14 B18 B19 B20 101.4(9) . . . . ?
B17 B18 B19 B20 -3.0(12) . . . . ?
C3 B18 B19 B13 -96.5(11) . . . . ?
B15 B18 B19 B13 1.9(14) . . . . ?
B14 B18 B19 B13 38.9(9) . . . . ?
B17 B18 B19 B13 -65.5(12) . . . . ?
C3 B18 B19 B14 -135.4(8) . . . . ?
B15 B18 B19 B14 -37.0(9) . . . . ?
B17 B18 B19 B14 -104.3(9) . . . . ?
C4 C3 B19 B18 -103.9(10) . . . . ?
B20 C3 B19 B18 -141.4(9) . . . . ?
B17 C3 B19 B18 -32.9(9) . . . . ?
C4 C3 B19 B20 37.5(10) . . . . ?
B18 C3 B19 B20 141.4(9) . . . . ?
B17 C3 B19 B20 108.5(10) . . . . ?
C4 C3 B19 B13 -1.9(13) . . . . ?
B18 C3 B19 B13 102.0(9) . . . . ?
B20 C3 B19 B13 -39.4(9) . . . . ?
B17 C3 B19 B13 69.1(12) . . . . ?
C4 C3 B19 B14 -64.7(13) . . . . ?
B18 C3 B19 B14 39.2(8) . . . . ?
B20 C3 B19 B14 -102.1(10) . . . . ?
B17 C3 B19 B14 6.3(14) . . . . ?
B20 B13 B19 B18 100.5(11) . . . . ?
B12 B13 B19 B18 61.8(12) . . . . ?
B14 B13 B19 B18 -38.7(10) . . . . ?
B11 B13 B19 B18 -1.0(14) . . . . ?
B20 B13 B19 C3 39.1(9) . . . . ?
B12 B13 B19 C3 0.4(12) . . . . ?
B14 B13 B19 C3 -100.1(10) . . . . ?
B11 B13 B19 C3 -62.4(12) . . . . ?
B12 B13 B19 B20 -38.7(9) . . . . ?
B14 B13 B19 B20 -139.2(10) . . . . ?
B11 B13 B19 B20 -101.5(11) . . . . ?
B20 B13 B19 B14 139.2(10) . . . . ?
B12 B13 B19 B14 100.5(9) . . . . ?
B11 B13 B19 B14 37.8(8) . . . . ?
B11 B14 B19 B18 98.2(9) . . . . ?
B15 B14 B19 B18 34.1(9) . . . . ?
B13 B14 B19 B18 136.5(10) . . . . ?
B18 B14 B19 C3 -38.7(8) . . . . ?
B11 B14 B19 C3 59.6(12) . . . . ?
B15 B14 B19 C3 -4.5(12) . . . . ?
B13 B14 B19 C3 97.8(11) . . . . ?
B18 B14 B19 B20 -100.3(10) . . . . ?
B11 B14 B19 B20 -2.0(13) . . . . ?
B15 B14 B19 B20 -66.1(12) . . . . ?
B13 B14 B19 B20 36.2(10) . . . . ?
B18 B14 B19 B13 -136.5(10) . . . . ?
B11 B14 B19 B13 -38.3(8) . . . . ?
B15 B14 B19 B13 -102.3(9) . . . . ?
B18 C3 B20 C4 105.9(9) . . . . ?
B19 C3 B20 C4 141.6(9) . . . . ?
B17 C3 B20 C4 36.4(10) . . . . ?
C4 C3 B20 B13 -100.8(11) . . . . ?
B18 C3 B20 B13 5.1(13) . . . . ?
B19 C3 B20 B13 40.8(9) . . . . ?
B17 C3 B20 B13 -64.4(14) . . . . ?
C4 C3 B20 B19 -141.6(9) . . . . ?
B18 C3 B20 B19 -35.8(8) . . . . ?
B17 C3 B20 B19 -105.3(11) . . . . ?
C4 C3 B20 B12 -37.7(9) . . . . ?
B18 C3 B20 B12 68.2(12) . . . . ?
B19 C3 B20 B12 103.9(10) . . . . ?
B17 C3 B20 B12 -1.3(14) . . . . ?
B12 C4 B20 C3 -136.5(10) . . . . ?
B17 C4 B20 C3 -33.5(8) . . . . ?
B16 C4 B20 C3 -99.1(10) . . . . ?
C3 C4 B20 B13 98.1(11) . . . . ?
B12 C4 B20 B13 -38.4(9) . . . . ?
B17 C4 B20 B13 64.6(12) . . . . ?
B16 C4 B20 B13 -1.0(14) . . . . ?
C3 C4 B20 B19 33.7(9) . . . . ?
B12 C4 B20 B19 -102.8(10) . . . . ?
B17 C4 B20 B19 0.2(12) . . . . ?
B16 C4 B20 B19 -65.4(12) . . . . ?
C3 C4 B20 B12 136.5(10) . . . . ?
B17 C4 B20 B12 103.0(10) . . . . ?
B16 C4 B20 B12 37.4(9) . . . . ?
B19 B13 B20 C3 -39.8(9) . . . . ?
B12 B13 B20 C3 96.9(11) . . . . ?
B14 B13 B20 C3 -3.4(13) . . . . ?
B11 B13 B20 C3 59.6(12) . . . . ?
B19 B13 B20 C4 -98.8(11) . . . . ?
B12 B13 B20 C4 37.9(9) . . . . ?
B14 B13 B20 C4 -62.5(12) . . . . ?
B11 B13 B20 C4 0.5(13) . . . . ?
B12 B13 B20 B19 136.7(10) . . . . ?
B14 B13 B20 B19 36.4(9) . . . . ?
B11 B13 B20 B19 99.4(10) . . . . ?
B19 B13 B20 B12 -136.7(10) . . . . ?
B14 B13 B20 B12 -100.3(9) . . . . ?
B11 B13 B20 B12 -37.3(8) . . . . ?
B18 B19 B20 C3 34.1(8) . . . . ?
B13 B19 B20 C3 134.3(9) . . . . ?
B14 B19 B20 C3 97.6(9) . . . . ?
B18 B19 B20 C4 1.7(12) . . . . ?
C3 B19 B20 C4 -32.5(8) . . . . ?
B13 B19 B20 C4 101.9(10) . . . . ?
B14 B19 B20 C4 65.2(12) . . . . ?
B18 B19 B20 B13 -100.2(9) . . . . ?
C3 B19 B20 B13 -134.3(9) . . . . ?
B14 B19 B20 B13 -36.7(9) . . . . ?
B18 B19 B20 B12 -61.0(13) . . . . ?
C3 B19 B20 B12 -95.1(11) . . . . ?
B13 B19 B20 B12 39.2(9) . . . . ?
B14 B19 B20 B12 2.5(14) . . . . ?
C4 B12 B20 C3 36.1(9) . . . . ?
B11 B12 B20 C3 -63.7(12) . . . . ?
B13 B12 B20 C3 -101.2(11) . . . . ?
B16 B12 B20 C3 0.1(12) . . . . ?
B11 B12 B20 C4 -99.8(10) . . . . ?
B13 B12 B20 C4 -137.3(10) . . . . ?
B16 B12 B20 C4 -36.1(9) . . . . ?
C4 B12 B20 B13 137.3(10) . . . . ?
B11 B12 B20 B13 37.5(9) . . . . ?
B16 B12 B20 B13 101.3(9) . . . . ?
C4 B12 B20 B19 97.9(11) . . . . ?
B11 B12 B20 B19 -2.0(14) . . . . ?
B13 B12 B20 B19 -39.5(10) . . . . ?
B16 B12 B20 B19 61.8(13) . . . . ?
B12 B11 S1 Cu1 -102.2(8) . . . . ?
B14 B11 S1 Cu1 115.2(7) . . . . ?
B13 B11 S1 Cu1 -173.0(7) . . . . ?
B16 B11 S1 Cu1 -30.0(8) . . . . ?
B15 B11 S1 Cu1 42.6(8) . . . . ?
B12 B11 S1 Cu2 178.6(7) . . . . ?
B14 B11 S1 Cu2 36.0(8) . . . . ?
B13 B11 S1 Cu2 107.9(8) . . . . ?
B16 B11 S1 Cu2 -109.2(7) . . . . ?
B15 B11 S1 Cu2 -36.6(8) . . . . ?
B6 B1 S2 Cu2 -60.7(7) . . . . ?
B2 B1 S2 Cu2 14.3(8) . . . . ?
B3 B1 S2 Cu2 87.8(7) . . . . ?
B5 B1 S2 Cu2 -131.8(6) . . . . ?
B4 B1 S2 Cu2 159.0(6) . . . . ?
B6 B1 S2 Cu3 -141.4(7) . . . . ?
B2 B1 S2 Cu3 -66.4(7) . . . . ?
B3 B1 S2 Cu3 7.1(8) . . . . ?
B5 B1 S2 Cu3 147.5(6) . . . . ?
B4 B1 S2 Cu3 78.3(6) . . . . ?
